data_7059847
loop_
_publ_author_name
'Lokshin, Vladimir'
'Clavier, Herv\'e'
'Khodorkovsky, Vladimir'

_publ_section_title
;
 Spiro 1,3-indandiones: intramolecular photochemical reactions of carbonyl
 groups with carbon--carbon double bonds
;
_journal_issue 34
_journal_name_full 'New Journal of Chemistry'
_journal_page_first 14373
_journal_page_last 14378
_journal_paper_doi 10.1039/D0NJ02923H
_journal_volume 44
_journal_year 2020
_chemical_formula_moiety 'C19 H16 O3'
_chemical_formula_sum 'C19 H16 O3'
_chemical_formula_weight 292.31
_space_group_crystal_system triclinic
_space_group_IT_number 2
_space_group_name_Hall '-P 1'
_space_group_name_H-M_alt 'P -1'
_atom_sites_solution_hydrogens geom
_audit_creation_date 2018-09-07
_audit_creation_method
;
Olex2 1.2
(compiled 2018.05.29 svn.r3510 for OlexSys, GUI svn.r5506)
;
_audit_update_record
;
2020-03-24 deposited with the CCDC.	2020-07-27 downloaded from the CCDC.
;
_cell_angle_alpha 73.411(9)
_cell_angle_beta 81.291(9)
_cell_angle_gamma 89.961(6)
_cell_formula_units_Z 4
_cell_length_a 9.9277(8)
_cell_length_b 10.5377(6)
_cell_length_c 15.220(2)
_cell_measurement_reflns_used 2763
_cell_measurement_temperature 293
_cell_measurement_theta_max 24.9190
_cell_measurement_theta_min 3.2340
_cell_volume 1506.9(3)
_computing_cell_refinement 'CrysAlisPro 1.171.39.44a (Rigaku OD, 2018)'
_computing_data_collection 'CrysAlisPro 1.171.39.44a (Rigaku OD, 2018)'
_computing_data_reduction 'CrysAlisPro 1.171.39.44a (Rigaku OD, 2018)'
_computing_molecular_graphics 'Olex2 (Dolomanov et al., 2009)'
_computing_publication_material 'Olex2 (Dolomanov et al., 2009)'
_computing_structure_refinement 'ShelXL (Sheldrick, 2015)'
_diffrn_ambient_temperature 293
_diffrn_detector 'CCD plate'
_diffrn_detector_area_resol_mean 5.3048
_diffrn_detector_type AtlasS2
_diffrn_measured_fraction_theta_full 0.998
_diffrn_measured_fraction_theta_max 0.913
_diffrn_measurement_details
;
List of Runs (angles in degrees, time in seconds):

  # Type    Start    End  Width  t~exp~   \w     \q     \k     \f   Frames
#--------------------------------------------------------------------------
  1  \w    -47.00  10.00   1.00   45.00    --  -15.36 -77.00 -60.00   57
  2  \w     38.00  81.00   1.00   45.00    --  -15.36 178.00-180.00   43
  3  \w    -23.00 101.00   1.00   45.00    --   15.99  38.00-180.00  124
  4  \w     35.00 113.00   1.00   45.00    --   15.99-178.00 120.00   78
  5  \w    -79.00  54.00   1.00   45.00    --   15.99 -77.00-120.00  133
  6  \w    -24.00  57.00   1.00   45.00    --   15.99  38.00 -60.00   81
  7  \w    -71.00  44.00   1.00   45.00    --   15.99 -57.00 120.00  115
;
_diffrn_measurement_device 'four-circle diffractometer'
_diffrn_measurement_device_type 'SuperNova, Dual, Cu at home/near, AtlasS2'
_diffrn_measurement_method '\w scans'
_diffrn_orient_matrix_type 'CrysAlisPro convention (1999,Acta A55,543-557)'
_diffrn_orient_matrix_UB_11 0.0699976000
_diffrn_orient_matrix_UB_12 0.0161211000
_diffrn_orient_matrix_UB_13 -0.0180971000
_diffrn_orient_matrix_UB_21 0.0160385000
_diffrn_orient_matrix_UB_22 -0.0200622000
_diffrn_orient_matrix_UB_23 0.0456863000
_diffrn_orient_matrix_UB_31 0.0088371000
_diffrn_orient_matrix_UB_32 -0.0654248000
_diffrn_orient_matrix_UB_33 -0.0031899000
_diffrn_radiation_monochromator mirror
_diffrn_radiation_probe x-ray
_diffrn_radiation_type MoK\a
_diffrn_radiation_wavelength 0.71073
_diffrn_reflns_av_unetI/netI 0.0672
_diffrn_reflns_Laue_measured_fraction_full 0.998
_diffrn_reflns_Laue_measured_fraction_max 0.913
_diffrn_reflns_limit_h_max 12
_diffrn_reflns_limit_h_min -12
_diffrn_reflns_limit_k_max 13
_diffrn_reflns_limit_k_min -13
_diffrn_reflns_limit_l_max 19
_diffrn_reflns_limit_l_min -19
_diffrn_reflns_number 8268
_diffrn_reflns_point_group_measured_fraction_full 0.998
_diffrn_reflns_point_group_measured_fraction_max 0.913
_diffrn_reflns_theta_full 25.242
_diffrn_reflns_theta_max 27.536
_diffrn_reflns_theta_min 2.828
_diffrn_source 'micro-focus sealed X-ray tube'
_diffrn_source_type 'SuperNova (Mo) X-ray Source'
_exptl_absorpt_coefficient_mu 0.087
_exptl_absorpt_correction_T_max 1.00000
_exptl_absorpt_correction_T_min 0.78621
_exptl_absorpt_correction_type multi-scan
_exptl_absorpt_process_details
;
CrysAlisPro 1.171.39.44a (Rigaku Oxford Diffraction, 2018)
Empirical absorption correction using spherical harmonics,
 implemented in SCALE3 ABSPACK scaling algorithm.
;
_exptl_crystal_colour colourless
_exptl_crystal_colour_primary colourless
_exptl_crystal_density_diffrn 1.289
_exptl_crystal_description prism
_exptl_crystal_F_000 616
_exptl_crystal_size_max 0.32
_exptl_crystal_size_mid 0.16
_exptl_crystal_size_min 0.06
_refine_diff_density_max 0.214
_refine_diff_density_min -0.168
_refine_diff_density_rms 0.038
_refine_ls_extinction_method none
_refine_ls_goodness_of_fit_ref 0.990
_refine_ls_hydrogen_treatment constr
_refine_ls_matrix_type full
_refine_ls_number_parameters 400
_refine_ls_number_reflns 8268
_refine_ls_number_restraints 0
_refine_ls_restrained_S_all 0.990
_refine_ls_R_factor_all 0.1019
_refine_ls_R_factor_gt 0.0535
_refine_ls_shift/su_max 0.000
_refine_ls_shift/su_mean 0.000
_refine_ls_structure_factor_coef Fsqd
_refine_ls_weighting_details 'w=1/[\s^2^(Fo^2^)+(0.0716P)^2^] where P=(Fo^2^+2Fc^2^)/3'
_refine_ls_weighting_scheme calc
_refine_ls_wR_factor_gt 0.1289
_refine_ls_wR_factor_ref 0.1398
_reflns_Friedel_coverage 0.000
_reflns_number_gt 4731
_reflns_number_total 8268
_reflns_threshold_expression 'I > 2\s(I)'
_twin_special_details
;
Component 2 rotated by -179.9064\% 
 around [0.97 -0.00 0.22] (reciprocal) or [1.00 -0.00 -0.00] (direct)
;
_cod_data_source_file d0nj02923h2.cif
_cod_data_source_block vhlphtmin
_cod_depositor_comments
;
 Adding full bibliography for 7059847--7059851.cif.

2024-06-28
Z value and formula fixed to values more according to usual
chemical conventions.                 miguel
;
_cod_original_formula_sum 'C38 H32 O6'
_cod_original_formula_weight 584.63
_cod_original_formula_moiety '2(C19 H16 O3)'
_cod_original_formula_units_Z 2
_cod_database_code 7059847
_shelx_shelxl_version_number 2016/4
_chemical_oxdiff_formula 'c19 h17 o3'
_shelx_space_group_comment
;
The symmetry employed for this shelxl refinement is uniquely defined
by the following loop, which should always be used as a source of
symmetry information in preference to the above space-group names.
They are only intended as comments.
;
_reflns_odcompleteness_completeness 99.84
_reflns_odcompleteness_iscentric 1
_reflns_odcompleteness_theta 24.66
_olex2_refinement_description
;
1. Twinned data refinement
 Scales: 0.6264(13)
 0.3736(13)
2. Fixed Uiso
 At 1.2 times of:
  All C(H) groups, All C(H,H) groups
 At 1.5 times of:
  All C(H,H,H) groups
3.a Secondary CH2 refined with riding coordinates:
 C17(H17A,H17B), C36(H36A,H36B)
3.b Aromatic/amide H refined with riding coordinates:
 C3(H3), C4(H4), C5(H5), C6(H6), C11(H11), C12(H12), C14(H14), C15(H15),
 C18(H18), C22(H22), C23(H23), C24(H24), C25(H25), C30(H30), C31(H31), C33(H33),
  C34(H34), C37(H37)
3.c X=CH2 refined with riding coordinates:
 C19(H19A,H19B), C38(H38A,H38B)
3.d Idealised Me refined as rotating group:
 C16(H16A,H16B,H16C), C35(H35A,H35B,H35C)
;
_olex2_submission_special_instructions 'No special instructions were received'
_oxdiff_exptl_absorpt_empirical_details
;
Empirical correction (ABSPACK) includes:
- Absorption correction using spherical harmonics
- Frame scaling
;
_oxdiff_exptl_absorpt_empirical_full_max 1.481
_oxdiff_exptl_absorpt_empirical_full_min 0.509
_oxdiff_twin_integration_method simultaneous
_oxdiff_twin_items 2

loop_
_space_group_symop_operation_xyz
'x, y, z'
'-x, -y, -z'

loop_
_atom_site_label
_atom_site_type_symbol
_atom_site_fract_x
_atom_site_fract_y
_atom_site_fract_z
_atom_site_U_iso_or_equiv
_atom_site_adp_type
_atom_site_occupancy
_atom_site_site_symmetry_order
_atom_site_calc_flag
_atom_site_refinement_flags_posn
_atom_site_refinement_flags_adp
_atom_site_refinement_flags_occupancy
_atom_site_disorder_assembly
_atom_site_disorder_group
O1 O 0.1364(2) 0.15390(17) 0.35124(12) 0.0433(5) Uani 1 1 d . . . . .
O2 O 0.2569(2) 0.0386(2) 0.45916(16) 0.0556(6) Uani 1 1 d . . . . .
O3 O 0.2131(3) 0.7516(2) 0.12199(14) 0.0696(7) Uani 1 1 d . . . . .
C1 C 0.1689(4) 0.0384(3) 0.41322(19) 0.0410(8) Uani 1 1 d . . . . .
C2 C 0.0787(3) -0.0672(3) 0.40805(19) 0.0396(7) Uani 1 1 d . . . . .
C3 C 0.0739(3) -0.2001(3) 0.4561(2) 0.0476(8) Uani 1 1 d . . . . .
H3 H 0.134054 -0.234040 0.497396 0.057 Uiso 1 1 calc R . . . .
C4 C -0.0242(4) -0.2808(3) 0.4403(2) 0.0532(9) Uani 1 1 d . . . . .
H4 H -0.031476 -0.370695 0.472042 0.064 Uiso 1 1 calc R . . . .
C5 C -0.1110(4) -0.2285(3) 0.3779(2) 0.0532(9) Uani 1 1 d . . . . .
H5 H -0.177459 -0.284141 0.369335 0.064 Uiso 1 1 calc R . . . .
C6 C -0.1026(4) -0.0968(3) 0.32776(19) 0.0483(8) Uani 1 1 d . . . . .
H6 H -0.159597 -0.064239 0.283984 0.058 Uiso 1 1 calc R . . . .
C7 C -0.0070(3) -0.0136(3) 0.34407(19) 0.0367(7) Uani 1 1 d . . . . .
C8 C 0.0306(3) 0.1285(3) 0.30500(19) 0.0393(7) Uani 1 1 d . . . . .
C9 C -0.0094(3) 0.2267(3) 0.23810(19) 0.0393(7) Uani 1 1 d . . . . .
C10 C 0.0495(3) 0.3643(3) 0.21126(18) 0.0383(7) Uani 1 1 d . . . . .
C11 C 0.0791(3) 0.4373(3) 0.11827(19) 0.0524(9) Uani 1 1 d . . . . .
H11 H 0.060789 0.398621 0.073308 0.063 Uiso 1 1 calc R . . . .
C12 C 0.1340(4) 0.5633(3) 0.0908(2) 0.0582(11) Uani 1 1 d . . . . .
H12 H 0.154777 0.608334 0.027926 0.070 Uiso 1 1 calc R . . . .
C13 C 0.1589(4) 0.6246(3) 0.1562(2) 0.0478(8) Uani 1 1 d . . . . .
C14 C 0.1287(3) 0.5569(3) 0.2486(2) 0.0470(8) Uani 1 1 d . . . . .
H14 H 0.143860 0.597495 0.293246 0.056 Uiso 1 1 calc R . . . .
C15 C 0.0759(3) 0.4283(3) 0.27505(19) 0.0452(8) Uani 1 1 d . . . . .
H15 H 0.057412 0.382840 0.337965 0.054 Uiso 1 1 calc R . . . .
C16 C 0.2382(4) 0.8202(3) 0.1855(2) 0.0706(11) Uani 1 1 d . . . . .
H16A H 0.283414 0.904417 0.152183 0.106 Uiso 1 1 calc GR . . . .
H16B H 0.294965 0.769068 0.227069 0.106 Uiso 1 1 calc GR . . . .
H16C H 0.153182 0.833667 0.220366 0.106 Uiso 1 1 calc GR . . . .
C17 C -0.1134(3) 0.1978(3) 0.1835(2) 0.0503(8) Uani 1 1 d . . . . .
H17A H -0.155993 0.279850 0.156842 0.060 Uiso 1 1 calc R . . . .
H17B H -0.183864 0.137651 0.226135 0.060 Uiso 1 1 calc R . . . .
C18 C -0.0610(4) 0.1387(3) 0.1065(2) 0.0568(9) Uani 1 1 d . . . . .
H18 H -0.124861 0.121368 0.072111 0.068 Uiso 1 1 calc R . . . .
C19 C 0.0634(5) 0.1093(4) 0.0830(3) 0.0740(13) Uani 1 1 d . . . . .
H19A H 0.131257 0.124615 0.115170 0.089 Uiso 1 1 calc R . . . .
H19B H 0.084768 0.072857 0.033996 0.089 Uiso 1 1 calc R . . . .
O4 O 0.4317(2) 0.65208(17) 0.35222(12) 0.0441(5) Uani 1 1 d . . . . .
O5 O 0.2607(2) 0.53658(19) 0.45914(16) 0.0577(6) Uani 1 1 d . . . . .
O6 O 0.4840(3) 1.2570(2) 0.12515(15) 0.0764(8) Uani 1 1 d . . . . .
C20 C 0.3707(4) 0.5375(3) 0.41346(19) 0.0409(8) Uani 1 1 d . . . . .
C21 C 0.4642(3) 0.4311(3) 0.40949(19) 0.0390(7) Uani 1 1 d . . . . .
C22 C 0.4463(3) 0.2977(3) 0.45801(19) 0.0489(8) Uani 1 1 d . . . . .
H22 H 0.366951 0.264266 0.499393 0.059 Uiso 1 1 calc R . . . .
C23 C 0.5509(4) 0.2161(3) 0.4426(2) 0.0558(9) Uani 1 1 d . . . . .
H23 H 0.543267 0.126168 0.474450 0.067 Uiso 1 1 calc R . . . .
C24 C 0.6673(4) 0.2688(3) 0.3794(2) 0.0534(9) Uani 1 1 d . . . . .
H24 H 0.737135 0.212849 0.370276 0.064 Uiso 1 1 calc R . . . .
C25 C 0.6832(4) 0.3999(3) 0.3301(2) 0.0490(8) Uani 1 1 d . . . . .
H25 H 0.761673 0.432277 0.287479 0.059 Uiso 1 1 calc R . . . .
C26 C 0.5784(3) 0.4848(3) 0.34520(19) 0.0401(8) Uani 1 1 d . . . . .
C27 C 0.5595(3) 0.6258(3) 0.30725(19) 0.0414(8) Uani 1 1 d . . . . .
C28 C 0.6314(3) 0.7250(3) 0.24018(19) 0.0424(8) Uani 1 1 d . . . . .
C29 C 0.5882(3) 0.8630(3) 0.21378(19) 0.0432(8) Uani 1 1 d . . . . .
C30 C 0.5272(3) 0.9250(3) 0.2774(2) 0.0484(9) Uani 1 1 d . . . . .
H30 H 0.510259 0.877158 0.339933 0.058 Uiso 1 1 calc R . . . .
C31 C 0.4904(3) 1.0557(3) 0.2514(2) 0.0485(8) Uani 1 1 d . . . . .
H31 H 0.450156 1.094704 0.295907 0.058 Uiso 1 1 calc R . . . .
C32 C 0.5139(4) 1.1273(3) 0.1593(2) 0.0525(9) Uani 1 1 d . . . . .
C33 C 0.5745(4) 1.0683(4) 0.0936(3) 0.0633(11) Uani 1 1 d . . . . .
H33 H 0.590074 1.116206 0.031128 0.076 Uiso 1 1 calc R . . . .
C34 C 0.6117(3) 0.9387(3) 0.1208(2) 0.0562(9) Uani 1 1 d . . . . .
H34 H 0.653467 0.900592 0.076202 0.067 Uiso 1 1 calc R . . . .
C35 C 0.4147(4) 1.3203(3) 0.1878(2) 0.0730(11) Uani 1 1 d . . . . .
H35A H 0.392730 1.407667 0.154214 0.110 Uiso 1 1 calc GR . . . .
H35B H 0.471884 1.326297 0.232064 0.110 Uiso 1 1 calc GR . . . .
H35C H 0.332177 1.269822 0.219686 0.110 Uiso 1 1 calc GR . . . .
C36 C 0.7628(3) 0.6936(3) 0.1864(2) 0.0558(9) Uani 1 1 d . . . . .
H36A H 0.818512 0.775001 0.159340 0.067 Uiso 1 1 calc R . . . .
H36B H 0.812404 0.633581 0.229941 0.067 Uiso 1 1 calc R . . . .
C37 C 0.7463(5) 0.6335(4) 0.1111(2) 0.0705(12) Uani 1 1 d . . . . .
H37 H 0.825574 0.608131 0.080656 0.085 Uiso 1 1 calc R . . . .
C38 C 0.6333(6) 0.6126(4) 0.0833(3) 0.0831(14) Uani 1 1 d . . . . .
H38A H 0.551068 0.636126 0.111419 0.100 Uiso 1 1 calc R . . . .
H38B H 0.634455 0.574134 0.035315 0.100 Uiso 1 1 calc R . . . .

loop_
_atom_site_aniso_label
_atom_site_aniso_U_11
_atom_site_aniso_U_22
_atom_site_aniso_U_33
_atom_site_aniso_U_23
_atom_site_aniso_U_13
_atom_site_aniso_U_12
O1 0.0425(15) 0.0412(12) 0.0447(11) -0.0064(10) -0.0139(11) -0.0018(10)
O2 0.0490(16) 0.0582(13) 0.0639(14) -0.0148(12) -0.0273(13) 0.0017(12)
O3 0.097(2) 0.0496(14) 0.0575(14) -0.0086(12) -0.0111(14) -0.0137(13)
C1 0.040(2) 0.0418(19) 0.0403(17) -0.0104(16) -0.0062(17) 0.0024(17)
C2 0.036(2) 0.0433(18) 0.0393(17) -0.0128(15) -0.0040(16) -0.0003(16)
C3 0.047(2) 0.047(2) 0.0471(18) -0.0102(15) -0.0102(18) 0.0026(17)
C4 0.062(3) 0.0433(18) 0.0498(19) -0.0096(16) -0.0023(19) -0.0037(19)
C5 0.053(2) 0.055(2) 0.0501(19) -0.0175(17) 0.000(2) -0.0121(19)
C6 0.045(2) 0.058(2) 0.0425(17) -0.0125(16) -0.0096(17) 0.0006(18)
C7 0.0300(19) 0.0469(18) 0.0340(16) -0.0159(15) 0.0003(15) -0.0004(16)
C8 0.032(2) 0.0473(19) 0.0398(17) -0.0152(16) -0.0033(16) -0.0013(16)
C9 0.0356(19) 0.0477(19) 0.0340(16) -0.0115(15) -0.0042(15) 0.0077(16)
C10 0.035(2) 0.0445(17) 0.0365(17) -0.0124(15) -0.0083(15) 0.0103(15)
C11 0.071(3) 0.050(2) 0.0364(17) -0.0108(15) -0.0139(16) 0.0073(18)
C12 0.083(3) 0.050(2) 0.0339(18) -0.0011(17) -0.0094(19) -0.002(2)
C13 0.055(2) 0.0377(18) 0.045(2) -0.0025(16) -0.0085(17) 0.0023(16)
C14 0.052(2) 0.0465(19) 0.0457(19) -0.0162(16) -0.0112(16) 0.0070(17)
C15 0.048(2) 0.0495(19) 0.0355(17) -0.0072(16) -0.0090(16) 0.0084(17)
C16 0.083(3) 0.054(2) 0.077(2) -0.0175(19) -0.022(2) -0.005(2)
C17 0.047(2) 0.058(2) 0.0436(17) -0.0080(16) -0.0154(17) 0.0058(17)
C18 0.068(3) 0.060(2) 0.0487(19) -0.0180(17) -0.022(2) -0.002(2)
C19 0.092(4) 0.074(3) 0.060(3) -0.029(2) -0.001(2) 0.003(2)
O4 0.0388(15) 0.0445(12) 0.0434(11) -0.0074(10) 0.0007(11) 0.0036(11)
O5 0.0436(16) 0.0571(13) 0.0626(14) -0.0109(12) 0.0092(12) 0.0021(12)
O6 0.100(2) 0.0530(14) 0.0662(15) -0.0063(13) -0.0046(15) 0.0050(14)
C20 0.037(2) 0.0461(19) 0.0363(16) -0.0086(15) -0.0039(17) -0.0025(18)
C21 0.038(2) 0.0461(19) 0.0359(16) -0.0143(15) -0.0119(16) 0.0067(17)
C22 0.050(2) 0.049(2) 0.0466(18) -0.0134(16) -0.0057(18) 0.0042(18)
C23 0.068(3) 0.0483(19) 0.053(2) -0.0165(17) -0.011(2) 0.012(2)
C24 0.055(3) 0.060(2) 0.0516(19) -0.0221(18) -0.017(2) 0.025(2)
C25 0.038(2) 0.066(2) 0.0452(18) -0.0211(17) -0.0049(17) 0.0122(19)
C26 0.039(2) 0.052(2) 0.0324(16) -0.0155(15) -0.0089(16) 0.0027(18)
C27 0.031(2) 0.057(2) 0.0384(17) -0.0184(17) -0.0018(16) 0.0037(17)
C28 0.037(2) 0.0538(19) 0.0374(17) -0.0157(16) -0.0051(16) -0.0015(17)
C29 0.036(2) 0.0528(19) 0.0378(17) -0.0088(16) -0.0042(16) -0.0102(16)
C30 0.055(2) 0.053(2) 0.0366(17) -0.0115(16) -0.0060(17) -0.0028(18)
C31 0.052(2) 0.053(2) 0.0399(19) -0.0143(17) -0.0040(16) -0.0019(17)
C32 0.052(2) 0.047(2) 0.056(2) -0.0121(18) -0.0086(19) -0.0059(18)
C33 0.076(3) 0.062(2) 0.041(2) -0.0051(19) 0.005(2) -0.012(2)
C34 0.058(2) 0.057(2) 0.0466(19) -0.0133(17) 0.0111(17) -0.0032(18)
C35 0.065(3) 0.065(2) 0.086(3) -0.018(2) -0.013(2) 0.017(2)
C36 0.043(2) 0.063(2) 0.058(2) -0.0166(18) 0.0010(18) -0.0012(18)
C37 0.078(3) 0.083(3) 0.052(2) -0.028(2) 0.002(2) 0.017(2)
C38 0.098(4) 0.098(3) 0.059(3) -0.037(2) -0.003(3) -0.006(3)

loop_
_atom_type_symbol
_atom_type_description
_atom_type_scat_dispersion_real
_atom_type_scat_dispersion_imag
_atom_type_scat_source
C C 0.0033 0.0016 'International Tables Vol C Tables 4.2.6.8 and 6.1.1.4'
H H 0.0000 0.0000 'International Tables Vol C Tables 4.2.6.8 and 6.1.1.4'
O O 0.0106 0.0060 'International Tables Vol C Tables 4.2.6.8 and 6.1.1.4'

loop_
_geom_angle_atom_site_label_1
_geom_angle_atom_site_label_2
_geom_angle_atom_site_label_3
_geom_angle
_geom_angle_site_symmetry_1
_geom_angle_site_symmetry_3
_geom_angle_publ_flag
C1 O1 C8 110.6(2) . . ?
C13 O3 C16 118.5(3) . . ?
O1 C1 C2 107.0(3) . . ?
O2 C1 O1 121.0(3) . . ?
O2 C1 C2 132.0(3) . . ?
C3 C2 C1 128.3(3) . . ?
C3 C2 C7 123.0(3) . . ?
C7 C2 C1 108.7(3) . . ?
C2 C3 H3 121.4 . . ?
C2 C3 C4 117.2(3) . . ?
C4 C3 H3 121.4 . . ?
C3 C4 H4 119.8 . . ?
C5 C4 C3 120.4(3) . . ?
C5 C4 H4 119.8 . . ?
C4 C5 H5 119.0 . . ?
C6 C5 C4 122.1(3) . . ?
C6 C5 H5 119.0 . . ?
C5 C6 H6 120.8 . . ?
C5 C6 C7 118.4(3) . . ?
C7 C6 H6 120.8 . . ?
C2 C7 C8 107.6(3) . . ?
C6 C7 C2 118.8(3) . . ?
C6 C7 C8 133.6(3) . . ?
O1 C8 C7 106.1(2) . . ?
C9 C8 O1 119.5(3) . . ?
C9 C8 C7 134.4(3) . . ?
C8 C9 C10 122.9(3) . . ?
C8 C9 C17 119.7(3) . . ?
C10 C9 C17 117.4(3) . . ?
C11 C10 C9 120.5(3) . . ?
C15 C10 C9 123.3(3) . . ?
C15 C10 C11 116.2(3) . . ?
C10 C11 H11 118.9 . . ?
C12 C11 C10 122.3(3) . . ?
C12 C11 H11 118.9 . . ?
C11 C12 H12 119.9 . . ?
C11 C12 C13 120.1(3) . . ?
C13 C12 H12 119.9 . . ?
O3 C13 C12 115.9(3) . . ?
O3 C13 C14 124.7(3) . . ?
C14 C13 C12 119.4(3) . . ?
C13 C14 H14 120.2 . . ?
C13 C14 C15 119.7(3) . . ?
C15 C14 H14 120.2 . . ?
C10 C15 H15 118.9 . . ?
C14 C15 C10 122.3(3) . . ?
C14 C15 H15 118.9 . . ?
O3 C16 H16A 109.5 . . ?
O3 C16 H16B 109.5 . . ?
O3 C16 H16C 109.5 . . ?
H16A C16 H16B 109.5 . . ?
H16A C16 H16C 109.5 . . ?
H16B C16 H16C 109.5 . . ?
C9 C17 H17A 108.3 . . ?
C9 C17 H17B 108.3 . . ?
C9 C17 C18 116.1(3) . . ?
H17A C17 H17B 107.4 . . ?
C18 C17 H17A 108.3 . . ?
C18 C17 H17B 108.3 . . ?
C17 C18 H18 116.5 . . ?
C19 C18 C17 127.1(4) . . ?
C19 C18 H18 116.5 . . ?
C18 C19 H19A 120.0 . . ?
C18 C19 H19B 120.0 . . ?
H19A C19 H19B 120.0 . . ?
C20 O4 C27 110.2(2) . . ?
C32 O6 C35 117.9(3) . . ?
O4 C20 C21 107.2(3) . . ?
O5 C20 O4 121.5(3) . . ?
O5 C20 C21 131.2(3) . . ?
C22 C21 C20 128.4(3) . . ?
C26 C21 C20 108.2(3) . . ?
C26 C21 C22 123.4(3) . . ?
C21 C22 H22 121.2 . . ?
C23 C22 C21 117.5(3) . . ?
C23 C22 H22 121.2 . . ?
C22 C23 H23 120.1 . . ?
C22 C23 C24 119.8(3) . . ?
C24 C23 H23 120.1 . . ?
C23 C24 H24 118.7 . . ?
C25 C24 C23 122.5(3) . . ?
C25 C24 H24 118.7 . . ?
C24 C25 H25 120.7 . . ?
C24 C25 C26 118.6(3) . . ?
C26 C25 H25 120.7 . . ?
C21 C26 C25 118.1(3) . . ?
C21 C26 C27 107.8(3) . . ?
C25 C26 C27 134.1(3) . . ?
O4 C27 C26 106.6(2) . . ?
C28 C27 O4 119.0(3) . . ?
C28 C27 C26 134.3(3) . . ?
C27 C28 C29 123.7(3) . . ?
C27 C28 C36 118.7(3) . . ?
C29 C28 C36 117.6(3) . . ?
C30 C29 C28 123.3(3) . . ?
C30 C29 C34 116.8(3) . . ?
C34 C29 C28 119.9(3) . . ?
C29 C30 H30 118.8 . . ?
C29 C30 C31 122.3(3) . . ?
C31 C30 H30 118.8 . . ?
C30 C31 H31 120.2 . . ?
C32 C31 C30 119.5(3) . . ?
C32 C31 H31 120.3 . . ?
O6 C32 C31 125.0(3) . . ?
O6 C32 C33 115.3(3) . . ?
C31 C32 C33 119.7(3) . . ?
C32 C33 H33 120.0 . . ?
C34 C33 C32 120.0(3) . . ?
C34 C33 H33 120.0 . . ?
C29 C34 H34 119.2 . . ?
C33 C34 C29 121.6(3) . . ?
C33 C34 H34 119.2 . . ?
O6 C35 H35A 109.5 . . ?
O6 C35 H35B 109.5 . . ?
O6 C35 H35C 109.5 . . ?
H35A C35 H35B 109.5 . . ?
H35A C35 H35C 109.5 . . ?
H35B C35 H35C 109.5 . . ?
C28 C36 H36A 108.3 . . ?
C28 C36 H36B 108.3 . . ?
H36A C36 H36B 107.4 . . ?
C37 C36 C28 115.8(3) . . ?
C37 C36 H36A 108.3 . . ?
C37 C36 H36B 108.3 . . ?
C36 C37 H37 116.5 . . ?
C38 C37 C36 127.0(4) . . ?
C38 C37 H37 116.5 . . ?
C37 C38 H38A 120.0 . . ?
C37 C38 H38B 120.0 . . ?
H38A C38 H38B 120.0 . . ?

loop_
_geom_bond_atom_site_label_1
_geom_bond_atom_site_label_2
_geom_bond_distance
_geom_bond_site_symmetry_2
_geom_bond_publ_flag
O1 C1 1.383(3) . ?
O1 C8 1.415(3) . ?
O2 C1 1.200(3) . ?
O3 C13 1.367(3) . ?
O3 C16 1.411(3) . ?
C1 C2 1.456(4) . ?
C2 C3 1.379(4) . ?
C2 C7 1.389(4) . ?
C3 H3 0.9300 . ?
C3 C4 1.385(4) . ?
C4 H4 0.9300 . ?
C4 C5 1.378(4) . ?
C5 H5 0.9300 . ?
C5 C6 1.376(4) . ?
C6 H6 0.9300 . ?
C6 C7 1.389(4) . ?
C7 C8 1.470(4) . ?
C8 C9 1.336(4) . ?
C9 C10 1.484(4) . ?
C9 C17 1.502(4) . ?
C10 C11 1.391(4) . ?
C10 C15 1.384(4) . ?
C11 H11 0.9300 . ?
C11 C12 1.360(4) . ?
C12 H12 0.9300 . ?
C12 C13 1.382(4) . ?
C13 C14 1.370(4) . ?
C14 H14 0.9300 . ?
C14 C15 1.378(4) . ?
C15 H15 0.9300 . ?
C16 H16A 0.9600 . ?
C16 H16B 0.9600 . ?
C16 H16C 0.9600 . ?
C17 H17A 0.9700 . ?
C17 H17B 0.9700 . ?
C17 C18 1.504(4) . ?
C18 H18 0.9300 . ?
C18 C19 1.295(5) . ?
C19 H19A 0.9300 . ?
C19 H19B 0.9300 . ?
O4 C20 1.371(3) . ?
O4 C27 1.414(3) . ?
O5 C20 1.201(3) . ?
O6 C32 1.367(4) . ?
O6 C35 1.411(4) . ?
C20 C21 1.464(4) . ?
C21 C22 1.386(4) . ?
C21 C26 1.383(4) . ?
C22 H22 0.9300 . ?
C22 C23 1.383(4) . ?
C23 H23 0.9300 . ?
C23 C24 1.389(4) . ?
C24 H24 0.9300 . ?
C24 C25 1.367(4) . ?
C25 H25 0.9300 . ?
C25 C26 1.407(4) . ?
C26 C27 1.456(4) . ?
C27 C28 1.347(4) . ?
C28 C29 1.476(4) . ?
C28 C36 1.521(4) . ?
C29 C30 1.384(4) . ?
C29 C34 1.395(4) . ?
C30 H30 0.9300 . ?
C30 C31 1.386(4) . ?
C31 H31 0.9300 . ?
C31 C32 1.373(4) . ?
C32 C33 1.386(4) . ?
C33 H33 0.9300 . ?
C33 C34 1.377(4) . ?
C34 H34 0.9300 . ?
C35 H35A 0.9600 . ?
C35 H35B 0.9600 . ?
C35 H35C 0.9600 . ?
C36 H36A 0.9700 . ?
C36 H36B 0.9700 . ?
C36 C37 1.488(5) . ?
C37 H37 0.9300 . ?
C37 C38 1.298(6) . ?
C38 H38A 0.9300 . ?
C38 H38B 0.9300 . ?

loop_
_twin_individual_id
_twin_individual_mass_fraction_refined
_oxdiff_twin_reflns_isolated
_oxdiff_twin_reflns_overlapped
_twin_individual_twin_lattice_type
_twin_individual_twin_matrix_11
_twin_individual_twin_matrix_12
_twin_individual_twin_matrix_13
_twin_individual_twin_matrix_21
_twin_individual_twin_matrix_22
_twin_individual_twin_matrix_23
_twin_individual_twin_matrix_31
_twin_individual_twin_matrix_32
_twin_individual_twin_matrix_33
1 0.6264(13) 3847 13583 ref 1.0000 0.0000 0.0000 0.0000 1.0000 0.0000 0.0000 0.0000 1.0000
2 0.3736(13) 3813 13583 nmt 1.0001 -0.0011 -0.0010 -0.0005 -1.0006 0.0007 0.4604 -0.0027 -0.9995
